data_4118581
loop_
_publ_author_name
'Fengtao Zhou'
'Jiajia Guo'
'Jianguang Liu'
'Ke Ding'
'Shouyun Yu'
'Qian Cai'

_publ_section_title
;
 Copper-Catalyzed Desymmetric Intramolecular Ullmann C-N Coupling: An
 Enantioselective Preparation of Indolines
;
_journal_name_full 'Journal of the American Chemical Society'
_journal_page_first 14326
_journal_page_last 14329
_journal_paper_doi 10.1021/ja306631z
_journal_volume 134
_journal_year 2012
_chemical_formula_sum 'C18 H16 Br2 I N O2'
_chemical_formula_weight 565.04
_chemical_name_systematic
; 
 ? 
;
_space_group_IT_number 19
_symmetry_cell_setting orthorhombic
_symmetry_space_group_name_Hall 'P 2ac 2ab'
_symmetry_space_group_name_H-M 'P 21 21 21'
_atom_sites_solution_hydrogens geom
_atom_sites_solution_primary direct
_atom_sites_solution_secondary difmap
_audit_creation_method SHELXL-97
_cell_angle_alpha 90.00
_cell_angle_beta 90.00
_cell_angle_gamma 90.00
_cell_formula_units_Z 4
_cell_length_a 5.76968(13)
_cell_length_b 12.3217(3)
_cell_length_c 26.6953(6)
_cell_measurement_temperature 293(2)
_cell_volume 1897.83(8)
_computing_structure_refinement 'SHELXL-97 (Sheldrick, 1997)'
_computing_structure_solution 'SHELXS-97 (Sheldrick, 1990)'
_diffrn_ambient_temperature 293(2)
_diffrn_measured_fraction_theta_full 0.998
_diffrn_measured_fraction_theta_max 0.999
_diffrn_radiation_monochromator graphite
_diffrn_radiation_source 'fine-focus sealed tube'
_diffrn_radiation_type CuK\a
_diffrn_radiation_wavelength 1.54184
_diffrn_reflns_av_R_equivalents 0.0788
_diffrn_reflns_av_sigmaI/netI 0.0303
_diffrn_reflns_limit_h_max 6
_diffrn_reflns_limit_h_min -6
_diffrn_reflns_limit_k_max 14
_diffrn_reflns_limit_k_min -14
_diffrn_reflns_limit_l_max 31
_diffrn_reflns_limit_l_min -31
_diffrn_reflns_number 44901
_diffrn_reflns_theta_full 67.04
_diffrn_reflns_theta_max 67.04
_diffrn_reflns_theta_min 3.31
_exptl_absorpt_coefficient_mu 18.276
_exptl_crystal_density_diffrn 1.978
_exptl_crystal_F_000 1080
_refine_diff_density_max 2.444
_refine_diff_density_min -0.430
_refine_diff_density_rms 0.262
_refine_ls_abs_structure_details 'Flack H D (1983), Acta Cryst. A39, 876-881'
_refine_ls_abs_structure_Flack 0.010(8)
_refine_ls_extinction_method none
_refine_ls_goodness_of_fit_ref 1.123
_refine_ls_hydrogen_treatment mixed
_refine_ls_matrix_type full
_refine_ls_number_parameters 219
_refine_ls_number_reflns 3373
_refine_ls_number_restraints 0
_refine_ls_restrained_S_all 1.123
_refine_ls_R_factor_all 0.0695
_refine_ls_R_factor_gt 0.0682
_refine_ls_shift/su_max 0.000
_refine_ls_shift/su_mean 0.000
_refine_ls_structure_factor_coef Fsqd
_refine_ls_weighting_details 'calc w=1/[\s^2^(Fo^2^)+(0.1232P)^2^+0.0000P] where P=(Fo^2^+2Fc^2^)/3'
_refine_ls_weighting_scheme calc
_refine_ls_wR_factor_gt 0.1542
_refine_ls_wR_factor_ref 0.1567
_reflns_number_gt 3223
_reflns_number_total 3373
_reflns_threshold_expression >2sigma(I)
_cod_data_source_file ja306631z_si_001.cif
_cod_data_source_block d
_cod_original_cell_volume 1897.83(7)
_cod_database_code 4118581

loop_
_symmetry_equiv_pos_as_xyz
'x, y, z'
'-x+1/2, -y, z+1/2'
'-x, y+1/2, -z+1/2'
'x+1/2, -y+1/2, -z'

loop_
_atom_site_label
_atom_site_type_symbol
_atom_site_fract_x
_atom_site_fract_y
_atom_site_fract_z
_atom_site_U_iso_or_equiv
_atom_site_adp_type
_atom_site_occupancy
_atom_site_symmetry_multiplicity
_atom_site_calc_flag
_atom_site_refinement_flags
I1 I 0.51188(10) 0.11860(4) 0.004566(17) 0.0906(2) Uani 1 1 d .
Br1 Br 0.58406(19) 0.81189(6) 0.04436(4) 0.1001(3) Uani 1 1 d .
Br2 Br -0.0168(2) -0.00501(8) 0.22174(4) 0.1054(3) Uani 1 1 d .
N1 N 0.8265(10) 0.3796(4) 0.1356(2) 0.0722(12) Uani 1 1 d .
H1B H 0.8805 0.3811 0.1672 0.08(2) Uiso 1 1 d R
O1 O 0.6041(9) 0.2915(4) 0.22159(17) 0.0790(11) Uani 1 1 d .
O2 O 0.2995(11) 0.3814(5) 0.1916(2) 0.0937(14) Uani 1 1 d .
C1 C 0.5216(13) 0.5887(5) 0.0695(2) 0.0716(13) Uani 1 1 d .
H1A H 0.3835 0.5941 0.0517 0.086 Uiso 1 1 calc R
C2 C 0.6685(14) 0.6761(5) 0.0737(3) 0.0762(15) Uani 1 1 d .
C3 C 0.8786(14) 0.6697(6) 0.0985(3) 0.0807(16) Uani 1 1 d .
H3A H 0.9764 0.7297 0.0998 0.097 Uiso 1 1 calc R
C4 C 0.9424(13) 0.5730(5) 0.1216(3) 0.0783(15) Uani 1 1 d .
H4A H 1.0822 0.5673 0.1388 0.094 Uiso 1 1 calc R
C5 C 0.7921(11) 0.4854(5) 0.1185(2) 0.0677(13) Uani 1 1 d .
C6 C 0.5839(12) 0.4931(5) 0.0924(2) 0.0681(12) Uani 1 1 d .
C7 C 0.4657(12) 0.3824(4) 0.0926(2) 0.0695(13) Uani 1 1 d .
H7A H 0.4800 0.3466 0.0604 0.083 Uiso 1 1 calc R
H7B H 0.3030 0.3886 0.1013 0.083 Uiso 1 1 calc R
C8 C 0.6042(11) 0.3210(5) 0.1341(2) 0.0678(12) Uani 1 1 d .
C9 C 0.6521(13) 0.2000(5) 0.1230(2) 0.0718(13) Uani 1 1 d .
H9A H 0.7391 0.1952 0.0920 0.086 Uiso 1 1 calc R
H9B H 0.7497 0.1713 0.1495 0.086 Uiso 1 1 calc R
C10 C 0.4415(12) 0.1291(4) 0.1185(2) 0.0702(13) Uani 1 1 d .
C11 C 0.3525(13) 0.0888(5) 0.0732(3) 0.0746(15) Uani 1 1 d .
C12 C 0.1579(15) 0.0225(6) 0.0722(3) 0.0855(18) Uani 1 1 d .
H12A H 0.1027 -0.0035 0.0418 0.103 Uiso 1 1 calc R
C13 C 0.0449(15) -0.0055(6) 0.1164(4) 0.092(2) Uani 1 1 d .
H13A H -0.0874 -0.0486 0.1159 0.111 Uiso 1 1 calc R
C14 C 0.1346(14) 0.0324(5) 0.1607(3) 0.0781(16) Uani 1 1 d .
C15 C 0.3302(13) 0.0969(5) 0.1623(3) 0.0776(15) Uani 1 1 d .
H15A H 0.3884 0.1192 0.1931 0.093 Uiso 1 1 calc R
C16 C 0.4791(13) 0.3345(4) 0.1848(2) 0.0703(13) Uani 1 1 d .
C17 C 0.5088(17) 0.2989(7) 0.2721(3) 0.0926(19) Uani 1 1 d .
H17A H 0.3471 0.2775 0.2722 0.111 Uiso 1 1 calc R
H17B H 0.5199 0.3728 0.2844 0.111 Uiso 1 1 calc R
C18 C 0.647(3) 0.2247(12) 0.3042(4) 0.129(4) Uani 1 1 d .
H18A H 0.5912 0.2286 0.3380 0.194 Uiso 1 1 calc R
H18B H 0.8069 0.2459 0.3032 0.194 Uiso 1 1 calc R
H18C H 0.6317 0.1517 0.2920 0.194 Uiso 1 1 calc R

loop_
_atom_site_aniso_label
_atom_site_aniso_U_11
_atom_site_aniso_U_22
_atom_site_aniso_U_33
_atom_site_aniso_U_23
_atom_site_aniso_U_13
_atom_site_aniso_U_12
I1 0.0972(4) 0.1011(3) 0.0734(3) -0.00621(16) 0.0039(2) 0.0009(2)
Br1 0.1062(7) 0.0785(4) 0.1157(6) 0.0142(4) -0.0077(5) 0.0032(4)
Br2 0.0973(6) 0.1108(5) 0.1079(6) 0.0186(4) 0.0236(5) -0.0051(5)
N1 0.065(3) 0.079(3) 0.072(3) 0.005(2) -0.004(2) -0.005(2)
O1 0.075(3) 0.097(2) 0.065(2) 0.0043(19) 0.000(2) 0.011(2)
O2 0.083(4) 0.120(3) 0.078(3) 0.001(2) -0.001(2) 0.025(3)
C1 0.072(4) 0.074(3) 0.069(3) 0.003(2) 0.007(3) 0.002(3)
C2 0.084(4) 0.066(3) 0.079(4) 0.009(2) 0.007(3) 0.010(3)
C3 0.076(4) 0.080(3) 0.086(4) 0.001(3) 0.007(3) -0.010(3)
C4 0.065(4) 0.085(3) 0.085(4) -0.005(3) -0.001(3) -0.004(3)
C5 0.063(3) 0.074(3) 0.066(3) -0.004(2) 0.002(2) 0.003(2)
C6 0.064(3) 0.076(3) 0.064(3) -0.005(2) 0.004(2) -0.001(3)
C7 0.065(3) 0.077(3) 0.067(3) 0.003(2) -0.007(2) 0.001(3)
C8 0.059(3) 0.076(3) 0.069(3) 0.001(2) -0.006(2) 0.003(2)
C9 0.069(4) 0.075(3) 0.071(3) 0.006(2) -0.001(3) 0.002(3)
C10 0.067(3) 0.069(3) 0.075(3) -0.001(2) 0.001(3) 0.008(2)
C11 0.072(4) 0.078(3) 0.074(4) -0.007(3) 0.003(3) 0.006(3)
C12 0.080(5) 0.083(4) 0.093(4) -0.017(3) -0.003(3) -0.003(3)
C13 0.076(5) 0.081(3) 0.120(6) -0.005(3) 0.002(4) -0.003(3)
C14 0.072(4) 0.077(3) 0.086(4) 0.007(3) 0.009(3) 0.002(3)
C15 0.076(4) 0.074(3) 0.082(4) 0.000(3) 0.001(3) 0.002(3)
C16 0.068(4) 0.073(3) 0.069(3) -0.001(2) -0.007(3) 0.001(3)
C17 0.094(5) 0.113(4) 0.071(3) 0.007(3) 0.004(4) 0.012(4)
C18 0.138(10) 0.171(9) 0.079(5) 0.028(6) 0.006(6) 0.037(8)

loop_
_atom_type_symbol
_atom_type_description
_atom_type_scat_dispersion_real
_atom_type_scat_dispersion_imag
_atom_type_scat_source
C C 0.0181 0.0091 'International Tables Vol C Tables 4.2.6.8 and 6.1.1.4'
H H 0.0000 0.0000 'International Tables Vol C Tables 4.2.6.8 and 6.1.1.4'
Br Br -0.6763 1.2805 'International Tables Vol C Tables 4.2.6.8 and 6.1.1.4'
I I -0.3257 6.8362 'International Tables Vol C Tables 4.2.6.8 and 6.1.1.4'
N N 0.0311 0.0180 'International Tables Vol C Tables 4.2.6.8 and 6.1.1.4'
O O 0.0492 0.0322 'International Tables Vol C Tables 4.2.6.8 and 6.1.1.4'

loop_
_geom_angle_atom_site_label_1
_geom_angle_atom_site_label_2
_geom_angle_atom_site_label_3
_geom_angle
C5 N1 C8 109.0(5)
C5 N1 H1B 109.7
C8 N1 H1B 109.7
C16 O1 C17 117.0(6)
C6 C1 C2 118.3(7)
C6 C1 H1A 120.8
C2 C1 H1A 120.8
C1 C2 C3 122.3(6)
C1 C2 Br1 119.7(6)
C3 C2 Br1 118.0(5)
C2 C3 C4 119.5(6)
C2 C3 H3A 120.2
C4 C3 H3A 120.2
C5 C4 C3 118.3(7)
C5 C4 H4A 120.9
C3 C4 H4A 120.9
C4 C5 C6 121.1(6)
C4 C5 N1 128.1(6)
C6 C5 N1 110.5(5)
C1 C6 C5 120.4(6)
C1 C6 C7 130.7(6)
C5 C6 C7 108.8(5)
C6 C7 C8 102.0(5)
C6 C7 H7A 111.4
C8 C7 H7A 111.4
C6 C7 H7B 111.4
C8 C7 H7B 111.4
H7A C7 H7B 109.2
N1 C8 C16 109.3(5)
N1 C8 C9 108.8(5)
C16 C8 C9 110.9(5)
N1 C8 C7 103.1(5)
C16 C8 C7 109.2(5)
C9 C8 C7 115.1(5)
C10 C9 C8 115.6(6)
C10 C9 H9A 108.4
C8 C9 H9A 108.4
C10 C9 H9B 108.4
C8 C9 H9B 108.4
H9A C9 H9B 107.4
C15 C10 C11 117.0(6)
C15 C10 C9 118.2(6)
C11 C10 C9 124.7(6)
C12 C11 C10 121.2(7)
C12 C11 I1 116.4(5)
C10 C11 I1 122.3(5)
C11 C12 C13 120.7(7)
C11 C12 H12A 119.7
C13 C12 H12A 119.7
C14 C13 C12 118.0(7)
C14 C13 H13A 121.0
C12 C13 H13A 121.0
C13 C14 C15 122.0(7)
C13 C14 Br2 118.8(6)
C15 C14 Br2 119.1(6)
C14 C15 C10 121.0(7)
C14 C15 H15A 119.5
C10 C15 H15A 119.5
O2 C16 O1 123.2(6)
O2 C16 C8 126.1(6)
O1 C16 C8 110.6(6)
O1 C17 C18 107.0(7)
O1 C17 H17A 110.3
C18 C17 H17A 110.3
O1 C17 H17B 110.3
C18 C17 H17B 110.3
H17A C17 H17B 108.6
C17 C18 H18A 109.5
C17 C18 H18B 109.5
H18A C18 H18B 109.5
C17 C18 H18C 109.5
H18A C18 H18C 109.5
H18B C18 H18C 109.5

loop_
_geom_bond_atom_site_label_1
_geom_bond_atom_site_label_2
_geom_bond_distance
I1 C11 2.082(7)
Br1 C2 1.910(6)
Br2 C14 1.906(7)
N1 C5 1.396(8)
N1 C8 1.473(9)
N1 H1B 0.8999
O1 C16 1.329(8)
O1 C17 1.458(9)
O2 C16 1.200(9)
C1 C6 1.374(9)
C1 C2 1.375(10)
C1 H1A 0.9300
C2 C3 1.385(12)
C3 C4 1.391(10)
C3 H3A 0.9300
C4 C5 1.388(9)
C4 H4A 0.9300
C5 C6 1.392(10)
C6 C7 1.524(8)
C7 C8 1.561(8)
C7 H7A 0.9700
C7 H7B 0.9700
C8 C16 1.542(9)
C8 C9 1.545(8)
C9 C10 1.501(10)
C9 H9A 0.9700
C9 H9B 0.9700
C10 C15 1.391(10)
C10 C11 1.406(9)
C11 C12 1.389(11)
C12 C13 1.390(12)
C12 H12A 0.9300
C13 C14 1.373(12)
C13 H13A 0.9300
C14 C15 1.381(11)
C15 H15A 0.9300
C17 C18 1.484(13)
C17 H17A 0.9700
C17 H17B 0.9700
C18 H18A 0.9600
C18 H18B 0.9600
C18 H18C 0.9600

loop_
_geom_hbond_atom_site_label_D
_geom_hbond_atom_site_label_H
_geom_hbond_atom_site_label_A
_geom_hbond_distance_DH
_geom_hbond_distance_HA
_geom_hbond_distance_DA
_geom_hbond_angle_DHA
_geom_hbond_site_symmetry_A
N1 H1B O2 0.90 2.50 3.112(9) 125.3 1_655

loop_
_geom_torsion_atom_site_label_1
_geom_torsion_atom_site_label_2
_geom_torsion_atom_site_label_3
_geom_torsion_atom_site_label_4
_geom_torsion
C6 C1 C2 C3 2.1(10)
C6 C1 C2 Br1 -178.0(5)
C1 C2 C3 C4 -2.0(11)
Br1 C2 C3 C4 178.0(6)
C2 C3 C4 C5 0.5(11)
C3 C4 C5 C6 0.8(10)
C3 C4 C5 N1 175.3(6)
C8 N1 C5 C4 167.8(6)
C8 N1 C5 C6 -17.2(7)
C2 C1 C6 C5 -0.7(9)
C2 C1 C6 C7 -176.9(6)
C4 C5 C6 C1 -0.7(9)
N1 C5 C6 C1 -176.1(6)
C4 C5 C6 C7 176.3(6)
N1 C5 C6 C7 0.9(7)
C1 C6 C7 C8 -169.1(6)
C5 C6 C7 C8 14.3(6)
C5 N1 C8 C16 -90.8(6)
C5 N1 C8 C9 148.0(5)
C5 N1 C8 C7 25.3(6)
C6 C7 C8 N1 -23.2(6)
C6 C7 C8 C16 93.0(6)
C6 C7 C8 C9 -141.5(6)
N1 C8 C9 C10 -178.1(5)
C16 C8 C9 C10 61.6(7)
C7 C8 C9 C10 -63.0(7)
C8 C9 C10 C15 -77.4(7)
C8 C9 C10 C11 105.3(7)
C15 C10 C11 C12 1.9(9)
C9 C10 C11 C12 179.2(6)
C15 C10 C11 I1 -175.2(5)
C9 C10 C11 I1 2.1(8)
C10 C11 C12 C13 0.3(11)
I1 C11 C12 C13 177.5(6)
C11 C12 C13 C14 -1.4(11)
C12 C13 C14 C15 0.3(11)
C12 C13 C14 Br2 -179.9(6)
C13 C14 C15 C10 1.9(11)
Br2 C14 C15 C10 -177.8(5)
C11 C10 C15 C14 -3.0(9)
C9 C10 C15 C14 179.5(6)
C17 O1 C16 O2 2.7(10)
C17 O1 C16 C8 179.5(6)
N1 C8 C16 O2 114.5(7)
C9 C8 C16 O2 -125.5(7)
C7 C8 C16 O2 2.4(9)
N1 C8 C16 O1 -62.1(6)
C9 C8 C16 O1 57.9(7)
C7 C8 C16 O1 -174.3(5)
C16 O1 C17 C18 167.1(9)
